data_7717981
loop_
_publ_author_name
'Chaplygina, Darya'
'Patrusheva, Olga V.'
'Chen, Congcong'
'Shtareva, Anna V.'
'Stoumpos, Constantinos C.'
'Kevorkyants, Ruslan'
'Emeline, Alexei'
'Shtarev, Dmitry'

_publ_section_title
;
 The effect of ring substituent position on the structural and
 optoelectronic properties of novel quasi low-dimensional hybrid 2-, 3-,
 and 4-(bromomethyl)pyridinium lead bromides
;
_journal_name_full 'Dalton Transactions'
_journal_paper_doi 10.1039/D4DT02158D
_journal_year 2025
_chemical_formula_moiety 'Br5 Pb2, C6 H7 Br N'
_chemical_formula_sum 'C6 H7 Br6 N Pb2'
_chemical_formula_weight 986.9
_space_group_IT_number 61
_space_group_name_Hall '-P 2ac 2ab'
_space_group_name_H-M_alt 'P b c a'
_symmetry_cell_setting orthorhombic
_symmetry_Int_Tables_number 61
_symmetry_space_group_name_Hall '-P 2ac 2ab'
_symmetry_space_group_name_H-M 'P b c a'
_audit_update_record
;
2024-11-30 deposited with the CCDC.	2025-02-06 downloaded from the CCDC.
;
_cell_angle_alpha 90
_cell_angle_beta 90
_cell_angle_gamma 90
_cell_formula_units_Z 8
_cell_length_a 17.1340(5)
_cell_length_b 8.4626(3)
_cell_length_c 21.4906(6)
_cell_measurement_reflns_used 11186
_cell_measurement_temperature 173
_cell_measurement_theta_max 33.17
_cell_measurement_theta_min 2.23
_cell_volume 3116.10(17)
_computing_cell_refinement 'CrysAlisPro 1.171.40.71a (Rigaku OD, 2020)'
_computing_data_collection APEX5
_computing_data_reduction 'CrysAlisPro 1.171.40.71a (Rigaku OD, 2020)'
_computing_molecular_graphics VESTA
_computing_structure_refinement jana2006
_computing_structure_solution Superflip
_diffrn_ambient_temperature 173
_diffrn_detector 'Bruker APEX2 area detector'
_diffrn_detector_area_resol_mean 7.9
_diffrn_detector_type 'CCD area detector'
_diffrn_measured_fraction_theta_full 0.98
_diffrn_measured_fraction_theta_max 0.88
_diffrn_measurement_device 'three-circle diffractometer'
_diffrn_measurement_device_type 'Bruker APEX-II CCD'
_diffrn_measurement_method '\f and \w scans'
_diffrn_radiation_monochromator 'mirror optics'
_diffrn_radiation_probe x-ray
_diffrn_radiation_type MoK\a
_diffrn_radiation_wavelength 0.71073
_diffrn_reflns_av_R_equivalents 0.2267
_diffrn_reflns_av_unetI/netI 0.0732
_diffrn_reflns_limit_h_max 26
_diffrn_reflns_limit_h_min -25
_diffrn_reflns_limit_k_max 12
_diffrn_reflns_limit_k_min -13
_diffrn_reflns_limit_l_max 31
_diffrn_reflns_limit_l_min -28
_diffrn_reflns_number 41900
_diffrn_reflns_theta_full 31.54
_diffrn_reflns_theta_max 33.73
_diffrn_reflns_theta_min 1.9
_diffrn_source 'microfocus sealed X-ray tube'
_diffrn_source_current 1.0
_diffrn_source_power 0.05
_diffrn_source_type 'Incoatec I\ms'
_diffrn_source_voltage 50.0
_exptl_absorpt_coefficient_mu 36.942
_exptl_absorpt_correction_T_max 0.094
_exptl_absorpt_correction_T_min 0.061
_exptl_absorpt_correction_type empirical
_exptl_absorpt_process_details
;
CrysAlisPro 1.171.40.71a (Rigaku Oxford Diffraction, 2020)
Spherical absorption correction
 using equivalent radius and absorption coefficient.
Empirical absorption correction using spherical harmonics,
 implemented in SCALE3 ABSPACK scaling algorithm.
;
_exptl_crystal_colour colourless
_exptl_crystal_density_diffrn 4.2074
_exptl_crystal_description block
_exptl_crystal_F_000 3392
_exptl_crystal_size_max 0.102
_exptl_crystal_size_mid 0.101
_exptl_crystal_size_min 0.085
_refine_diff_density_max 4.21
_refine_diff_density_min -4.63
_refine_ls_extinction_coef 7200(300)
_refine_ls_extinction_method 'B-C type 1 Gaussian isotropic (Becker & Coppens, 1974)'
_refine_ls_goodness_of_fit_gt 2.60
_refine_ls_goodness_of_fit_ref 2.36
_refine_ls_hydrogen_treatment constr
_refine_ls_number_constraints 28
_refine_ls_number_parameters 137
_refine_ls_number_reflns 2806
_refine_ls_number_restraints 0
_refine_ls_R_factor_all 0.0684
_refine_ls_R_factor_gt 0.0611
_refine_ls_shift/su_max 0.0146
_refine_ls_shift/su_mean 0.0015
_refine_ls_structure_factor_coef F
_refine_ls_weighting_details w=1/(\s^2^(F)+0.0001F^2^)
_refine_ls_weighting_scheme sigma
_refine_ls_wR_factor_gt 0.0804
_refine_ls_wR_factor_ref 0.0809
_reflns_number_gt 2321
_reflns_number_total 2806
_reflns_threshold_expression I>2\s(I)
_cod_data_source_file d4dt02158d2.cif
_cod_data_source_block 2-bromomethylpyridiniumPb2Br5
_cod_original_sg_symbol_Hall '-P -2xab;-2ybc;-2zac'
_cod_database_code 7717981

loop_
_space_group_symop_id
_space_group_symop_operation_xyz
1 x,y,z
2 -x+1/2,-y,z+1/2
3 -x,y+1/2,-z+1/2
4 x+1/2,-y+1/2,-z
5 -x,-y,-z
6 x+1/2,y,-z+1/2
7 x,-y+1/2,z+1/2
8 -x+1/2,y+1/2,z

loop_
_atom_site_label
_atom_site_type_symbol
_atom_site_fract_x
_atom_site_fract_y
_atom_site_fract_z
_atom_site_adp_type
_atom_site_U_iso_or_equiv
_atom_site_site_symmetry_multiplicity
_atom_site_occupancy
_atom_site_calc_flag
_atom_site_refinement_flags
_atom_site_disorder_assembly
_atom_site_disorder_group
Pb1 Pb 0.20717(4) 0.60117(11) 0.25767(4) Uani 0.0273(3) 8 1 d . . .
Pb2 Pb 0.46290(4) 0.44244(11) 0.24646(3) Uani 0.0271(3) 8 1 d . . .
Br1 Br 0.35470(12) 0.3121(3) -0.00454(10) Uani 0.0373(8) 8 1 d . . .
Br2 Br 0.12440(10) 0.2707(3) 0.25636(9) Uani 0.0259(6) 8 1 d . . .
Br3 Br 0.05780(11) 0.6192(3) 0.16388(8) Uani 0.0249(6) 8 1 d . . .
Br4 Br 0.29886(11) 0.4294(3) 0.34938(9) Uani 0.0267(6) 8 1 d . . .
Br5 Br 0.29626(11) 0.4302(3) 0.16795(9) Uani 0.0252(6) 8 1 d . . .
Br6 Br 0.54468(11) 0.6125(3) 0.15553(9) Uani 0.0289(7) 8 1 d . . .
C1 C 0.2799(12) 0.166(3) 0.0307(10) Uani 0.037(8) 8 1 d . . .
C2 C 0.1984(12) 0.214(2) 0.0156(8) Uani 0.023(6) 8 1 d . . .
C3 C 0.1450(12) 0.263(3) 0.0600(9) Uani 0.028(7) 8 1 d . . .
N1 N 0.1770(10) 0.215(2) -0.0447(7) Uani 0.029(6) 8 1 d . . .
C4 C 0.1076(11) 0.257(3) -0.0652(10) Uani 0.029(7) 8 1 d . . .
C5 C 0.0526(12) 0.306(3) -0.0224(9) Uani 0.042(9) 8 1 d . . .
C6 C 0.0715(12) 0.309(3) 0.0398(9) Uani 0.030(7) 8 1 d . . .
H1 H 0.289606 0.061921 0.014821 Uiso 0.0449 8 1 d . . .
H2 H 0.286372 0.162414 0.075021 Uiso 0.0449 8 1 d . . .
H3 H 0.158527 0.265659 0.103313 Uiso 0.0335 8 1 d . . .
H4 H 0.211451 0.185875 -0.072083 Uiso 0.0342 8 1 d . . .
H5 H 0.095682 0.254729 -0.108841 Uiso 0.0349 8 1 d . . .
H6 H 0.001363 0.336503 -0.035831 Uiso 0.0507 8 1 d . . .
H7 H 0.033467 0.343684 0.069558 Uiso 0.0362 8 1 d . . .

loop_
_atom_site_aniso_label
_atom_site_aniso_type_symbol
_atom_site_aniso_U_11
_atom_site_aniso_U_22
_atom_site_aniso_U_33
_atom_site_aniso_U_12
_atom_site_aniso_U_13
_atom_site_aniso_U_23
Pb1 Pb 0.0268(5) 0.0270(5) 0.0282(5) 0.0046(3) -0.0001(3) 0.0002(3)
Pb2 Pb 0.0259(5) 0.0260(5) 0.0294(5) -0.0033(3) 0.0011(3) 0.0006(3)
Br1 Br 0.0263(11) 0.0408(16) 0.0449(13) -0.0012(11) 0.0007(9) 0.0029(11)
Br2 Br 0.0197(9) 0.0191(12) 0.0387(11) 0.0004(8) 0.0006(8) -0.0004(9)
Br3 Br 0.0242(10) 0.0271(13) 0.0235(9) -0.0012(9) -0.0002(8) 0.0020(8)
Br4 Br 0.0261(10) 0.0295(13) 0.0245(10) -0.0010(9) -0.0010(8) 0.0048(8)
Br5 Br 0.0243(10) 0.0275(13) 0.0238(10) 0.0019(9) 0.0012(8) -0.0025(8)
Br6 Br 0.0274(10) 0.0330(15) 0.0263(10) -0.0019(9) 0.0016(8) 0.0063(9)
C1 C 0.037(12) 0.028(15) 0.047(13) 0.002(11) -0.005(11) 0.019(11)
C2 C 0.032(11) 0.013(11) 0.024(10) 0.000(9) 0.003(8) -0.003(8)
C3 C 0.034(11) 0.020(13) 0.029(11) -0.002(10) 0.000(9) -0.001(9)
N1 N 0.032(10) 0.025(11) 0.029(9) -0.010(8) 0.005(7) -0.002(8)
C4 C 0.031(11) 0.022(13) 0.034(11) -0.008(9) -0.006(9) 0.004(9)
C5 C 0.025(11) 0.07(2) 0.029(11) -0.004(12) 0.001(9) 0.005(12)
C6 C 0.025(11) 0.026(14) 0.040(12) 0.000(10) 0.009(9) -0.004(10)

loop_
_atom_type_symbol
_atom_type_scat_dispersion_real
_atom_type_scat_dispersion_imag
_atom_type_scat_source
C 0.0033 0.0016 'International Tables Vol C tables 4.2.6.8 and 6.1.1.1'
H 0.0000 0.0000 'International Tables Vol C tables 4.2.6.8 and 6.1.1.1'
Br -0.2901 2.4595 'International Tables Vol C tables 4.2.6.8 and 6.1.1.1'
N 0.0061 0.0033 'International Tables Vol C tables 4.2.6.8 and 6.1.1.1'
Pb -3.3944 10.1111 'International Tables Vol C tables 4.2.6.8 and 6.1.1.1'

loop_
_exptl_crystal_face_index_h
_exptl_crystal_face_index_k
_exptl_crystal_face_index_l
_exptl_crystal_face_perp_dist
? ? ? ?

loop_
_geom_angle_atom_site_label_1
_geom_angle_atom_site_label_2
_geom_angle_atom_site_label_3
_geom_angle_site_symmetry_1
_geom_angle_site_symmetry_2
_geom_angle_site_symmetry_3
_geom_angle
_geom_angle_publ_flag
Br2 Pb1 Br2 . . 8_555 143.31(6) ?
Br2 Pb1 Br3 . . . 71.41(6) ?
Br2 Pb1 Br4 . . . 78.74(6) ?
Br2 Pb1 Br5 . . . 77.50(6) ?
Br2 Pb1 Br5 . . 8_555 136.07(5) ?
Br2 Pb1 Br6 . . 6_455 69.81(6) ?
Br2 Pb1 Br3 8_555 . . 132.57(6) ?
Br2 Pb1 Br4 8_555 . . 75.22(6) ?
Br2 Pb1 Br5 8_555 . . 74.98(6) ?
Br2 Pb1 Br5 8_555 . 8_555 69.18(5) ?
Br2 Pb1 Br6 8_555 . 6_455 137.37(6) ?
Br3 Pb1 Br4 . . . 149.97(7) ?
Br3 Pb1 Br5 . . . 91.48(5) ?
Br3 Pb1 Br5 . . 8_555 66.19(5) ?
Br3 Pb1 Br6 . . 6_455 71.99(5) ?
Br4 Pb1 Br5 . . . 85.16(6) ?
Br4 Pb1 Br5 . . 8_555 143.67(6) ?
Br4 Pb1 Br6 . . 6_455 94.92(6) ?
Br5 Pb1 Br5 . . 8_555 92.38(6) ?
Br5 Pb1 Br6 . . 6_455 146.59(7) ?
Br5 Pb1 Br6 8_555 . 6_455 106.19(6) ?
Br2 Pb2 Br2 6_555 . 8_555 145.93(6) ?
Br2 Pb2 Br3 6_555 . 6_555 76.05(6) ?
Br2 Pb2 Br3 6_555 . 8_545 72.39(5) ?
Br2 Pb2 Br5 6_555 . . 137.50(6) ?
Br2 Pb2 Br6 6_555 . . 77.44(6) ?
Br2 Pb2 Br3 8_555 . 6_555 76.70(6) ?
Br2 Pb2 Br3 8_555 . 8_545 135.88(5) ?
Br2 Pb2 Br5 8_555 . . 69.79(5) ?
Br2 Pb2 Br6 8_555 . . 80.35(6) ?
Br3 Pb2 Br3 6_555 . 8_545 147.25(6) ?
Br3 Pb2 Br5 6_555 . . 145.84(6) ?
Br3 Pb2 Br6 6_555 . . 85.36(6) ?
Br3 Pb2 Br5 8_545 . . 66.79(5) ?
Br3 Pb2 Br6 8_545 . . 96.03(6) ?
Br5 Pb2 Br6 . . . 95.26(6) ?
C1 Br1 N1 . . . 47.6(7) ?
C1 Br1 N1 . . 8_555 127.3(7) ?
N1 Br1 N1 . . 8_555 92.0(4) ?
Pb1 Br2 Pb1 . . 8_545 89.54(5) ?
Pb1 Br2 Pb2 . . 6_455 89.19(6) ?
Pb1 Br2 Pb2 . . 8_545 176.38(7) ?
Pb1 Br2 Pb2 8_545 . 6_455 178.59(8) ?
Pb1 Br2 Pb2 8_545 . 8_545 91.89(6) ?
Pb2 Br2 Pb2 6_455 . 8_545 89.34(5) ?
Pb1 Br3 Pb2 . . 6_455 90.30(5) ?
Pb1 Br3 Pb2 . . 8_555 77.84(5) ?
Pb2 Br3 Pb2 6_455 . 8_555 90.57(5) ?
Pb1 Br4 N1 . . 2_565 94.0(3) ?
Pb1 Br4 N1 . . 7_555 108.0(3) ?
N1 Br4 N1 2_565 . 7_555 87.1(4) ?
Pb1 Br5 Pb1 . . 8_545 91.31(6) ?
Pb1 Br5 Pb2 . . . 95.79(6) ?
Pb1 Br5 Pb2 8_545 . . 75.59(5) ?
Pb1 Br6 Pb2 6_555 . . 90.72(6) ?
Br1 C1 C2 . . . 111.3(16) ?
Br1 C1 H1 . . . 109.47 ?
Br1 C1 H2 . . . 109.47 ?
C2 C1 H1 . . . 109.47 ?
C2 C1 H2 . . . 109.47 ?
H1 C1 H2 . . . 107.58 ?
C1 C2 C3 . . . 123.4(17) ?
C1 C2 N1 . . . 117.9(17) ?
C3 C2 N1 . . . 118.7(18) ?
C2 C3 C6 . . . 117.9(18) ?
C2 C3 H3 . . . 121.07 ?
C6 C3 H3 . . . 121.07 ?
Br1 N1 Br1 . . 8_545 108.6(5) ?
Br1 N1 Br4 . . 2_564 81.8(4) ?
Br1 N1 Br4 . . 7_554 71.8(3) ?
Br1 N1 C2 . . . 59.6(10) ?
Br1 N1 C4 . . . 149.4(14) ?
Br1 N1 H4 . . . 67.5 ?
Br1 N1 Br4 8_545 . 2_564 157.1(5) ?
Br1 N1 Br4 8_545 . 7_554 84.8(4) ?
Br1 N1 C2 8_545 . . 78.5(12) ?
Br1 N1 C4 8_545 . . 101.8(13) ?
Br1 N1 H4 8_545 . . 89.72 ?
Br4 N1 Br4 2_564 . 7_554 79.2(3) ?
Br4 N1 C2 2_564 . . 123.6(13) ?
Br4 N1 C4 2_564 . . 71.5(12) ?
Br4 N1 H4 2_564 . . 75.25 ?
Br4 N1 C2 7_554 . . 119.0(12) ?
Br4 N1 C4 7_554 . . 116.0(12) ?
Br4 N1 H4 7_554 . . 5.63 ?
C2 N1 C4 . . . 124.8(18) ?
C2 N1 H4 . . . 117.61 ?
C4 N1 H4 . . . 117.61 ?
N1 C4 C5 . . . 118.3(19) ?
N1 C4 H5 . . . 120.86 ?
C5 C4 H5 . . . 120.87 ?
C4 C5 C6 . . . 120(2) ?
C4 C5 H6 . . . 120.24 ?
C6 C5 H6 . . . 120.24 ?
C3 C6 C5 . . . 120.9(19) ?
C3 C6 H7 . . . 119.57 ?
C5 C6 H7 . . . 119.57 ?

loop_
_geom_bond_atom_site_label_1
_geom_bond_atom_site_label_2
_geom_bond_site_symmetry_1
_geom_bond_site_symmetry_2
_geom_bond_distance
_geom_bond_publ_flag
Pb1 Br2 . . 3.136(2) ?
Pb1 Br2 . 8_555 3.223(2) ?
Pb1 Br3 . . 3.261(2) ?
Pb1 Br4 . . 2.910(2) ?
Pb1 Br5 . . 2.853(2) ?
Pb1 Br5 . 8_555 3.387(2) ?
Pb1 Br6 . 6_455 3.353(2) ?
Pb2 Br2 . 6_555 3.126(2) ?
Pb2 Br2 . 8_555 3.162(2) ?
Pb2 Br3 . 6_555 2.931(2) ?
Pb2 Br3 . 8_545 3.280(2) ?
Pb2 Br5 . . 3.318(2) ?
Pb2 Br6 . . 2.802(2) ?
Br1 C1 . . 1.93(2) ?
Br1 N1 . . 3.270(17) ?
Br1 N1 . 8_555 3.560(19) ?
Br4 N1 . 2_565 3.795(18) ?
Br4 N1 . 7_555 3.323(17) ?
C1 C2 . . 1.49(3) ?
C1 H1 . . 0.96 ?
C1 H2 . . 0.96 ?
C2 C3 . . 1.39(3) ?
C2 N1 . . 1.35(2) ?
C3 C6 . . 1.39(3) ?
C3 H3 . . 0.96 ?
N1 C4 . . 1.32(3) ?
N1 H4 . . 0.87 ?
C4 C5 . . 1.38(3) ?
C4 H5 . . 0.96 ?
C5 C6 . . 1.37(3) ?
C5 H6 . . 0.96 ?
C6 H7 . . 0.96 ?

loop_
_geom_hbond_atom_site_label_D
_geom_hbond_atom_site_label_H
_geom_hbond_atom_site_label_A
_geom_hbond_site_symmetry_D
_geom_hbond_site_symmetry_H
_geom_hbond_site_symmetry_A
_geom_hbond_distance_DH
_geom_hbond_distance_HA
_geom_hbond_distance_DA
_geom_hbond_angle_DHA
_geom_hbond_publ_flag
N1 H4 Br4 . . 7_554 0.87 2.46 3.323(17) 172.38 ?

loop_
_geom_torsion_atom_site_label_1
_geom_torsion_atom_site_label_2
_geom_torsion_atom_site_label_3
_geom_torsion_atom_site_label_4
_geom_torsion_site_symmetry_1
_geom_torsion_site_symmetry_2
_geom_torsion_site_symmetry_3
_geom_torsion_site_symmetry_4
_geom_torsion
_geom_torsion_publ_flag
? ? ? ? ? ? ? ? ? ?

loop_
_restr_angle_atom_site_label_1
_restr_angle_site_symmetry_1
_restr_angle_atom_site_label_2
_restr_angle_site_symmetry_2
_restr_angle_atom_site_label_3
_restr_angle_site_symmetry_3
_restr_angle_target
_restr_angle_target_weight_param
? ? ? ? ? ? ? ?

loop_
_restr_distance_atom_site_label_1
_restr_distance_site_symmetry_1
_restr_distance_atom_site_label_2
_restr_distance_site_symmetry_2
_restr_distance_target
_restr_distance_target_weight_param
? ? ? ? ? ?

loop_
_restr_equal_angle_atom_site_label_1
_restr_equal_angle_site_symmetry_1
_restr_equal_angle_atom_site_label_2
_restr_equal_angle_site_symmetry_2
_restr_equal_angle_atom_site_label_3
_restr_equal_angle_site_symmetry_3
_restr_equal_angle_class_class_id
_restr_equal_angle_class_target_weight_param
? ? ? ? ? ? ? ?

loop_
_restr_equal_distance_atom_site_label_1
_restr_equal_distance_site_symmetry_1
_restr_equal_distance_atom_site_label_2
_restr_equal_distance_site_symmetry_2
_restr_equal_distance_class_class_id
_restr_equal_distance_class_target_weight_param
? ? ? ? ? ?

loop_
_restr_equal_torsion_atom_site_label_1
_restr_equal_torsion_site_symmetry_1
_restr_equal_torsion_atom_site_label_2
_restr_equal_torsion_site_symmetry_2
_restr_equal_torsion_atom_site_label_3
_restr_equal_torsion_site_symmetry_3
_restr_equal_torsion_atom_site_label_4
_restr_equal_torsion_site_symmetry_4
_restr_equal_torsion_class_class_id
_restr_equal_torsion_class_target_weight_param
? ? ? ? ? ? ? ? ? ?

loop_
_restr_torsion_atom_site_label_1
_restr_torsion_site_symmetry_1
_restr_torsion_atom_site_label_2
_restr_torsion_site_symmetry_2
_restr_torsion_atom_site_label_3
_restr_torsion_site_symmetry_3
_restr_torsion_atom_site_label_4
_restr_torsion_site_symmetry_4
_restr_torsion_angle_target
_restr_torsion_weight_param
? ? ? ? ? ? ? ? ? ?

loop_
_twin_individual_id
_twin_individual_mass_fraction_refined
_twin_individual_twin_matrix_11
_twin_individual_twin_matrix_12
_twin_individual_twin_matrix_13
_twin_individual_twin_matrix_21
_twin_individual_twin_matrix_22
_twin_individual_twin_matrix_23
_twin_individual_twin_matrix_31
_twin_individual_twin_matrix_32
_twin_individual_twin_matrix_33
? ? ? ? ? ? ? ? ? ? ?

loop_
_jana_atom_site_adp_c_label
_jana_atom_site_adp_c_type_symbol
_jana_atom_site_adp_c_111
_jana_atom_site_adp_c_112
_jana_atom_site_adp_c_113
_jana_atom_site_adp_c_122
_jana_atom_site_adp_c_123
_jana_atom_site_adp_c_133
_jana_atom_site_adp_c_222
_jana_atom_site_adp_c_223
_jana_atom_site_adp_c_233
_jana_atom_site_adp_c_333
? ? ? ? ? ? ? ? ? ? ? ?

loop_
_jana_atom_site_adp_d_label
_jana_atom_site_adp_d_type_symbol
_jana_atom_site_adp_d_1111
_jana_atom_site_adp_d_1112
_jana_atom_site_adp_d_1113
_jana_atom_site_adp_d_1122
_jana_atom_site_adp_d_1123
_jana_atom_site_adp_d_1133
_jana_atom_site_adp_d_1222
_jana_atom_site_adp_d_1223
_jana_atom_site_adp_d_1233
_jana_atom_site_adp_d_1333
_jana_atom_site_adp_d_2222
_jana_atom_site_adp_d_2223
_jana_atom_site_adp_d_2233
_jana_atom_site_adp_d_2333
_jana_atom_site_adp_d_3333
? ? ? ? ? ? ? ? ? ? ? ? ? ? ? ? ?

loop_
_jana_atom_site_adp_e_label
_jana_atom_site_adp_e_type_symbol
_jana_atom_site_adp_e_11111
_jana_atom_site_adp_e_11112
_jana_atom_site_adp_e_11113
_jana_atom_site_adp_e_11122
_jana_atom_site_adp_e_11123
_jana_atom_site_adp_e_11133
_jana_atom_site_adp_e_11222
_jana_atom_site_adp_e_11223
_jana_atom_site_adp_e_11233
_jana_atom_site_adp_e_11333
_jana_atom_site_adp_e_12222
_jana_atom_site_adp_e_12223
_jana_atom_site_adp_e_12233
_jana_atom_site_adp_e_12333
_jana_atom_site_adp_e_13333
_jana_atom_site_adp_e_22222
_jana_atom_site_adp_e_22223
_jana_atom_site_adp_e_22233
_jana_atom_site_adp_e_22333
_jana_atom_site_adp_e_23333
_jana_atom_site_adp_e_33333
? ? ? ? ? ? ? ? ? ? ? ? ? ? ? ? ? ? ? ? ? ? ?

loop_
_jana_atom_site_adp_f_label
_jana_atom_site_adp_f_type_symbol
_jana_atom_site_adp_f_111111
_jana_atom_site_adp_f_111112
_jana_atom_site_adp_f_111113
_jana_atom_site_adp_f_111122
_jana_atom_site_adp_f_111123
_jana_atom_site_adp_f_111133
_jana_atom_site_adp_f_111222
_jana_atom_site_adp_f_111223
_jana_atom_site_adp_f_111233
_jana_atom_site_adp_f_111333
_jana_atom_site_adp_f_112222
_jana_atom_site_adp_f_112223
_jana_atom_site_adp_f_112233
_jana_atom_site_adp_f_112333
_jana_atom_site_adp_f_113333
_jana_atom_site_adp_f_122222
_jana_atom_site_adp_f_122223
_jana_atom_site_adp_f_122233
_jana_atom_site_adp_f_122333
_jana_atom_site_adp_f_123333
_jana_atom_site_adp_f_133333
_jana_atom_site_adp_f_222222
_jana_atom_site_adp_f_222223
_jana_atom_site_adp_f_222233
_jana_atom_site_adp_f_222333
_jana_atom_site_adp_f_223333
_jana_atom_site_adp_f_233333
_jana_atom_site_adp_f_333333
? ? ? ? ? ? ? ? ? ? ? ? ? ? ? ? ? ? ? ? ? ? ? ? ? ? ? ? ? ?
